data_4307617
loop_
_publ_author_name
'Antonio Otero'
'Juan Fern\'andez-Baeza'
'Antonio Anti\~nolo'
'Juan Tejeda'
'Agust\'in Lara-S\'anchez'
'Luis F. S\'anchez-Barba'
'Isabel L\'opez-Solera'
'Ana M. Rodr\'iguez'

_publ_contact_author
;                                                                               
     'Fernandez-Baeza, J.'                                     
      Departamento de Quimica Inorganica, Organica y Bioquimica
      Campus Universitario
      Universidad de Castilla-La Mancha
      13071-Ciudad Real
      Spain
;
_publ_contact_author_email juan.fbaeza@uclm.es
_publ_contact_author_phone '+34 926295300'
_publ_section_title
;
Lithium, Titanium, and Zirconium Complexes with Novel Amidinate Scorpionate
Ligands
;
_journal_name_full 'Inorganic Chemistry'
_journal_page_first 1760
_journal_page_last 1770
_journal_paper_doi 10.1021/ic062093c
_journal_volume 46
_journal_year 2007
_chemical_formula_moiety 'C14 H22 N6, H2 O'
_chemical_formula_sum 'C14 H24 N6 O'
_chemical_formula_weight 292.39
_chemical_name_systematic
;
 ?
;
_space_group_IT_number 2
_symmetry_cell_setting triclinic
_symmetry_space_group_name_Hall '-P 1'
_symmetry_space_group_name_H-M 'P -1'
_atom_sites_solution_hydrogens geom
_atom_sites_solution_primary direct
_atom_sites_solution_secondary difmap
_audit_creation_method SHELXL-97
_cell_angle_alpha 91.898(3)
_cell_angle_beta 99.040(3)
_cell_angle_gamma 117.182(2)
_cell_formula_units_Z 2
_cell_length_a 8.9700(12)
_cell_length_b 9.6283(12)
_cell_length_c 10.6464(14)
_cell_measurement_temperature 180(2)
_cell_volume 802.00(18)
_computing_cell_refinement 'Bruker SAINT'
_computing_data_collection 'Bruker APEX'
_computing_data_reduction 'Bruker SHELXTL'
_computing_molecular_graphics 'Bruker SHELXTL'
_computing_publication_material 'Bruker SHELXTL'
_computing_structure_refinement 'SHELXL-97 (Sheldrick, 1997)'
_computing_structure_solution 'SHELXS-97 (Sheldrick, 1990)'
_diffrn_ambient_temperature 180(2)
_diffrn_measured_fraction_theta_full 0.981
_diffrn_measured_fraction_theta_max 0.981
_diffrn_measurement_device_type 'CCD area detector'
_diffrn_measurement_method 'omega scan'
_diffrn_radiation_monochromator graphite
_diffrn_radiation_source 'fine-focus sealed tube'
_diffrn_radiation_type MoK\a
_diffrn_radiation_wavelength 0.71073
_diffrn_reflns_av_R_equivalents 0.0415
_diffrn_reflns_av_sigmaI/netI 0.0754
_diffrn_reflns_limit_h_max 10
_diffrn_reflns_limit_h_min -10
_diffrn_reflns_limit_k_max 11
_diffrn_reflns_limit_k_min -10
_diffrn_reflns_limit_l_max 11
_diffrn_reflns_limit_l_min -12
_diffrn_reflns_number 5336
_diffrn_reflns_theta_full 25.00
_diffrn_reflns_theta_max 25.00
_diffrn_reflns_theta_min 2.40
_exptl_absorpt_coefficient_mu 0.081
_exptl_absorpt_correction_T_max 0.986
_exptl_absorpt_correction_T_min 0.968
_exptl_absorpt_correction_type empirical
_exptl_absorpt_process_details SADABS
_exptl_crystal_colour colorless
_exptl_crystal_density_diffrn 1.211
_exptl_crystal_density_method 'not measured'
_exptl_crystal_description prism
_exptl_crystal_F_000 316
_exptl_crystal_size_max 0.40
_exptl_crystal_size_mid 0.25
_exptl_crystal_size_min 0.17
_refine_diff_density_max 0.211
_refine_diff_density_min -0.243
_refine_diff_density_rms 0.050
_refine_ls_extinction_method none
_refine_ls_goodness_of_fit_ref 1.019
_refine_ls_hydrogen_treatment mixed
_refine_ls_matrix_type full
_refine_ls_number_parameters 200
_refine_ls_number_reflns 2778
_refine_ls_number_restraints 0
_refine_ls_restrained_S_all 1.019
_refine_ls_R_factor_all 0.0993
_refine_ls_R_factor_gt 0.0633
_refine_ls_shift/su_max 0.005
_refine_ls_shift/su_mean 0.000
_refine_ls_structure_factor_coef Fsqd
_refine_ls_weighting_details 'calc w=1/[\s^2^(Fo^2^)+(0.0827P)^2^+0.0232P] where P=(Fo^2^+2Fc^2^)/3'
_refine_ls_weighting_scheme calc
_refine_ls_wR_factor_gt 0.1511
_refine_ls_wR_factor_ref 0.1730
_reflns_number_gt 1811
_reflns_number_total 2778
_reflns_threshold_expression >2sigma(I)
_cod_data_source_file ic062093csi20061102_124645_1.cif
_cod_data_source_block 6
_cod_database_code 4307617

loop_
_symmetry_equiv_pos_as_xyz
'x, y, z'
'-x, -y, -z'

loop_
_atom_site_label
_atom_site_type_symbol
_atom_site_fract_x
_atom_site_fract_y
_atom_site_fract_z
_atom_site_U_iso_or_equiv
_atom_site_adp_type
_atom_site_occupancy
_atom_site_symmetry_multiplicity
_atom_site_calc_flag
_atom_site_refinement_flags
_atom_site_disorder_assembly
_atom_site_disorder_group
H1 H 0.584(4) 0.096(3) 0.732(3) 0.044(9) Uiso 1 1 d . . .
H21 H 0.2122 0.1569 0.6048 0.050 Uiso 1 1 d . . .
H22 H 0.3786 0.1258 0.6018 0.050 Uiso 1 1 d . . .
O1 O 0.2463(2) 0.0905(3) 0.5579(2) 0.0500(6) Uani 1 1 d . . .
N1 N 1.0297(3) 0.2926(2) 0.7477(2) 0.0270(6) Uani 1 1 d . . .
N2 N 1.1747(3) 0.2805(3) 0.7411(2) 0.0312(6) Uani 1 1 d . . .
N3 N 0.8160(3) 0.0568(3) 0.8049(2) 0.0300(6) Uani 1 1 d . . .
N4 N 0.7749(3) 0.1120(3) 0.9068(2) 0.0358(6) Uani 1 1 d . . .
N5 N 0.5819(3) 0.1401(3) 0.6618(3) 0.0401(7) Uani 1 1 d . . .
N6 N 0.7705(3) 0.2762(3) 0.5339(2) 0.0347(6) Uani 1 1 d . . .
C1 C 1.3026(3) 0.4160(3) 0.8011(3) 0.0334(7) Uani 1 1 d . . .
C2 C 1.2397(4) 0.5131(3) 0.8463(3) 0.0357(7) Uani 1 1 d . . .
H2 H 1.3057 0.6155 0.8918 0.043 Uiso 1 1 calc R . .
C3 C 1.0658(4) 0.4329(3) 0.8125(2) 0.0303(7) Uani 1 1 d . . .
C4 C 1.4830(3) 0.4467(4) 0.8089(3) 0.0493(9) Uani 1 1 d . . .
H4A H 1.4840 0.3555 0.7662 0.074 Uiso 1 1 calc R . .
H4B H 1.5392 0.4651 0.8990 0.074 Uiso 1 1 calc R . .
H4C H 1.5442 0.5397 0.7666 0.074 Uiso 1 1 calc R . .
C5 C 0.9344(4) 0.4803(3) 0.8339(3) 0.0401(8) Uani 1 1 d . . .
H5A H 0.8754 0.4891 0.7513 0.060 Uiso 1 1 calc R . .
H5B H 0.9897 0.5820 0.8874 0.060 Uiso 1 1 calc R . .
H5C H 0.8515 0.4009 0.8771 0.060 Uiso 1 1 calc R . .
C6 C 0.7470(3) 0.0029(4) 0.9866(3) 0.0370(7) Uani 1 1 d . . .
C7 C 0.7724(4) -0.1188(4) 0.9366(3) 0.0415(8) Uani 1 1 d . . .
H7 H 0.7608 -0.2095 0.9758 0.050 Uiso 1 1 calc R . .
C8 C 0.8172(3) -0.0825(3) 0.8210(3) 0.0338(7) Uani 1 1 d . . .
C9 C 0.8626(4) -0.1666(3) 0.7257(3) 0.0465(9) Uani 1 1 d . . .
H9A H 0.7756 -0.2030 0.6469 0.070 Uiso 1 1 calc R . .
H9B H 0.8681 -0.2572 0.7612 0.070 Uiso 1 1 calc R . .
H9C H 0.9740 -0.0949 0.7064 0.070 Uiso 1 1 calc R . .
C10 C 0.6908(4) 0.0165(4) 1.1091(3) 0.0553(10) Uani 1 1 d . . .
H10A H 0.7285 0.1274 1.1368 0.083 Uiso 1 1 calc R . .
H10B H 0.7410 -0.0268 1.1749 0.083 Uiso 1 1 calc R . .
H10C H 0.5659 -0.0422 1.0959 0.083 Uiso 1 1 calc R . .
C11 C 0.8683(3) 0.1527(3) 0.7022(2) 0.0282(7) Uani 1 1 d . . .
H11 H 0.8898 0.0893 0.6378 0.034 Uiso 1 1 calc R . .
C12 C 0.7283(3) 0.1869(3) 0.6322(3) 0.0300(7) Uani 1 1 d . . .
C13 C 0.8993(4) 0.2841(4) 0.4613(3) 0.0434(8) Uani 1 1 d . . .
H13A H 0.9874 0.2688 0.5169 0.065 Uiso 1 1 calc R . .
H13B H 0.9518 0.3872 0.4303 0.065 Uiso 1 1 calc R . .
H13C H 0.8451 0.2016 0.3882 0.065 Uiso 1 1 calc R . .
C14 C 0.6397(4) 0.3089(4) 0.4632(3) 0.0507(9) Uani 1 1 d . . .
H14A H 0.5516 0.2134 0.4090 0.076 Uiso 1 1 calc R . .
H14B H 0.6916 0.3921 0.4094 0.076 Uiso 1 1 calc R . .
H14C H 0.5878 0.3432 0.5236 0.076 Uiso 1 1 calc R . .

loop_
_atom_site_aniso_label
_atom_site_aniso_U_11
_atom_site_aniso_U_22
_atom_site_aniso_U_33
_atom_site_aniso_U_23
_atom_site_aniso_U_13
_atom_site_aniso_U_12
O1 0.0422(12) 0.0623(15) 0.0469(14) -0.0098(11) -0.0017(10) 0.0298(11)
N1 0.0291(12) 0.0300(13) 0.0291(13) 0.0072(10) 0.0095(10) 0.0184(10)
N2 0.0293(13) 0.0344(13) 0.0342(14) 0.0078(11) 0.0101(10) 0.0172(11)
N3 0.0321(13) 0.0315(13) 0.0319(13) 0.0116(10) 0.0112(10) 0.0175(11)
N4 0.0427(14) 0.0439(15) 0.0302(13) 0.0128(11) 0.0134(11) 0.0258(12)
N5 0.0374(15) 0.0573(18) 0.0365(16) 0.0192(14) 0.0151(12) 0.0280(13)
N6 0.0376(14) 0.0486(15) 0.0271(13) 0.0128(11) 0.0099(11) 0.0263(12)
C1 0.0372(16) 0.0324(16) 0.0305(16) 0.0082(13) 0.0072(13) 0.0156(14)
C2 0.0429(18) 0.0321(16) 0.0308(16) 0.0026(13) 0.0035(13) 0.0176(14)
C3 0.0437(18) 0.0306(16) 0.0235(15) 0.0069(12) 0.0085(13) 0.0225(14)
C4 0.0325(17) 0.052(2) 0.059(2) -0.0018(17) 0.0059(16) 0.0170(16)
C5 0.0548(19) 0.0428(18) 0.0347(17) 0.0038(14) 0.0091(15) 0.0329(16)
C6 0.0284(16) 0.0509(19) 0.0313(16) 0.0161(14) 0.0036(13) 0.0180(14)
C7 0.0386(17) 0.0395(18) 0.0446(19) 0.0201(15) 0.0062(15) 0.0164(15)
C8 0.0278(15) 0.0292(16) 0.0455(19) 0.0123(13) 0.0061(13) 0.0141(13)
C9 0.0502(19) 0.0397(19) 0.059(2) 0.0117(16) 0.0128(17) 0.0278(16)
C10 0.055(2) 0.080(3) 0.0361(19) 0.0239(18) 0.0169(16) 0.032(2)
C11 0.0319(15) 0.0322(15) 0.0254(15) 0.0076(12) 0.0107(12) 0.0173(13)
C12 0.0360(16) 0.0333(16) 0.0261(15) 0.0055(12) 0.0078(13) 0.0200(13)
C13 0.0475(19) 0.050(2) 0.0390(18) 0.0113(15) 0.0212(15) 0.0233(16)
C14 0.052(2) 0.071(2) 0.0413(19) 0.0255(17) 0.0106(16) 0.0377(19)

loop_
_atom_type_symbol
_atom_type_description
_atom_type_scat_dispersion_real
_atom_type_scat_dispersion_imag
_atom_type_scat_source
C C 0.0033 0.0016 'International Tables Vol C Tables 4.2.6.8 and 6.1.1.4'
H H 0.0000 0.0000 'International Tables Vol C Tables 4.2.6.8 and 6.1.1.4'
N N 0.0061 0.0033 'International Tables Vol C Tables 4.2.6.8 and 6.1.1.4'
O O 0.0106 0.0060 'International Tables Vol C Tables 4.2.6.8 and 6.1.1.4'

loop_
_geom_angle_atom_site_label_1
_geom_angle_atom_site_label_2
_geom_angle_atom_site_label_3
_geom_angle
_geom_angle_site_symmetry_1
_geom_angle_site_symmetry_3
_geom_angle_publ_flag
C3 N1 N2 112.0(2) . . ?
C3 N1 C11 130.8(2) . . ?
N2 N1 C11 116.67(19) . . ?
C1 N2 N1 104.9(2) . . ?
N4 N3 C8 112.3(2) . . ?
N4 N3 C11 119.9(2) . . ?
C8 N3 C11 127.5(2) . . ?
C6 N4 N3 104.5(2) . . ?
C12 N6 C14 117.1(2) . . ?
C12 N6 C13 123.6(2) . . ?
C14 N6 C13 114.2(2) . . ?
N2 C1 C2 110.6(2) . . ?
N2 C1 C4 119.8(3) . . ?
C2 C1 C4 129.6(3) . . ?
C3 C2 C1 107.1(2) . . ?
C2 C3 N1 105.5(2) . . ?
C2 C3 C5 130.3(3) . . ?
N1 C3 C5 124.2(3) . . ?
N4 C6 C7 110.8(3) . . ?
N4 C6 C10 121.2(3) . . ?
C7 C6 C10 127.9(3) . . ?
C8 C7 C6 106.9(3) . . ?
N3 C8 C7 105.5(3) . . ?
N3 C8 C9 123.5(3) . . ?
C7 C8 C9 131.1(3) . . ?
N3 C11 N1 110.6(2) . . ?
N3 C11 C12 112.9(2) . . ?
N1 C11 C12 113.6(2) . . ?
N5 C12 N6 120.3(3) . . ?
N5 C12 C11 124.3(3) . . ?
N6 C12 C11 115.3(2) . . ?

loop_
_geom_bond_atom_site_label_1
_geom_bond_atom_site_label_2
_geom_bond_distance
_geom_bond_site_symmetry_2
_geom_bond_publ_flag
N1 C3 1.369(3) . ?
N1 N2 1.370(3) . ?
N1 C11 1.449(3) . ?
N2 C1 1.332(3) . ?
N3 N4 1.364(3) . ?
N3 C8 1.363(3) . ?
N3 C11 1.449(3) . ?
N4 C6 1.332(4) . ?
N5 C12 1.275(3) . ?
N6 C12 1.366(3) . ?
N6 C14 1.456(4) . ?
N6 C13 1.463(3) . ?
C1 C2 1.400(4) . ?
C1 C4 1.494(4) . ?
C2 C3 1.365(4) . ?
C3 C5 1.490(4) . ?
C6 C7 1.395(4) . ?
C6 C10 1.493(4) . ?
C7 C8 1.362(4) . ?
C8 C9 1.493(4) . ?
C11 C12 1.530(4) . ?

loop_
_cod_related_entry_id
_cod_related_entry_database
_cod_related_entry_code
1 ChemSpider 21156065
